data_2211768
loop_
_publ_author_name
'Chen, Ai-Hua'
'Wang, Zhi-Guo'
'Gao, Meng'

_publ_section_title
;
 (<i>Z</i>)-1,4-Bis(4-methoxyphenyl)-2-(methylsulfanyl)but-2-ene-1,4-dione
;
_journal_coeditor_code CI2240
_journal_issue 1
_journal_name_full 'Acta Crystallographica Section E'
_journal_page_first o161
_journal_page_last o162
_journal_paper_doi 10.1107/S1600536806052275
_journal_volume 63
_journal_year 2007
_chemical_formula_iupac 'C19 H18 O4 S'
_chemical_formula_moiety 'C19 H18 O4 S'
_chemical_formula_sum 'C19 H18 O4 S'
_chemical_formula_weight 342.39
_chemical_name_systematic
;
(Z)-1,4-Bis(4-methoxyphenyl)-2-(methylsulfanyl)but-2-ene-1,4-dione
;
_space_group_IT_number 14
_symmetry_cell_setting monoclinic
_symmetry_space_group_name_Hall '-P 2yn'
_symmetry_space_group_name_H-M 'P 1 21/n 1'
_atom_sites_solution_hydrogens geom
_atom_sites_solution_primary direct
_atom_sites_solution_secondary difmap
_audit_creation_method SHELXL97
_cell_angle_alpha 90.00
_cell_angle_beta 92.225(2)
_cell_angle_gamma 90.00
_cell_formula_units_Z 4
_cell_length_a 5.6728(6)
_cell_length_b 17.9498(18)
_cell_length_c 16.6998(16)
_cell_measurement_reflns_used 3061
_cell_measurement_temperature 298(2)
_cell_measurement_theta_max 24.55
_cell_measurement_theta_min 2.27
_cell_volume 1699.2(3)
_computing_cell_refinement 'SAINT (Bruker, 1999)'
_computing_data_collection 'SMART (Bruker, 1997)'
_computing_data_reduction SAINT
_computing_molecular_graphics 'PLATON (Spek, 2003)'
_computing_publication_material SHELXL97
_computing_structure_refinement 'SHELXL97 (Sheldrick, 1997)'
_computing_structure_solution 'SHELXS97 (Sheldrick, 1997)'
_diffrn_ambient_temperature 298(2)
_diffrn_measured_fraction_theta_full 0.997
_diffrn_measured_fraction_theta_max 0.997
_diffrn_measurement_device_type 'Bruker SMART CCD area-detector'
_diffrn_measurement_method '\f and \w'
_diffrn_radiation_monochromator graphite
_diffrn_radiation_source 'fine-focus sealed tube'
_diffrn_radiation_type MoK\a
_diffrn_radiation_wavelength 0.71073
_diffrn_reflns_av_R_equivalents 0.0239
_diffrn_reflns_av_sigmaI/netI 0.0297
_diffrn_reflns_limit_h_max 7
_diffrn_reflns_limit_h_min -6
_diffrn_reflns_limit_k_max 22
_diffrn_reflns_limit_k_min -20
_diffrn_reflns_limit_l_max 15
_diffrn_reflns_limit_l_min -21
_diffrn_reflns_number 9848
_diffrn_reflns_theta_full 27.00
_diffrn_reflns_theta_max 27.00
_diffrn_reflns_theta_min 1.67
_diffrn_standards_number 0
_exptl_absorpt_coefficient_mu 0.210
_exptl_absorpt_correction_type none
_exptl_crystal_colour yellow
_exptl_crystal_density_diffrn 1.338
_exptl_crystal_density_method 'not measured'
_exptl_crystal_description Block
_exptl_crystal_F_000 720
_exptl_crystal_size_max 0.30
_exptl_crystal_size_mid 0.20
_exptl_crystal_size_min 0.20
_refine_diff_density_max 0.254
_refine_diff_density_min -0.192
_refine_ls_extinction_method none
_refine_ls_goodness_of_fit_ref 1.062
_refine_ls_hydrogen_treatment constr
_refine_ls_matrix_type full
_refine_ls_number_parameters 220
_refine_ls_number_reflns 3694
_refine_ls_number_restraints 0
_refine_ls_restrained_S_all 1.062
_refine_ls_R_factor_all 0.0633
_refine_ls_R_factor_gt 0.0503
_refine_ls_shift/su_max 0.005
_refine_ls_shift/su_mean 0.001
_refine_ls_structure_factor_coef Fsqd
_refine_ls_weighting_details 'calc w = 1/[\s^2^(Fo^2^)+(0.0606P)^2^+0.3174P] where P=(Fo^2^+2Fc^2^)/3'
_refine_ls_weighting_scheme calc
_refine_ls_wR_factor_gt 0.1208
_refine_ls_wR_factor_ref 0.1294
_reflns_number_gt 2975
_reflns_number_total 3694
_reflns_threshold_expression I>2\s(I)
_cod_data_source_file ci2240.cif
_cod_data_source_block I
_cod_depositor_comments
;
The following automatic conversions were performed:
'_symmetry_cell_setting' value 'Monoclinic' changed to 'monoclinic'
according to '/home/saulius/struct/CIF-dictionaries/cif_core.dic'
dictionary named 'cif_core.dic' version 2.4.1 from 2010-06-29.

Automatic conversion script
Id: cif_fix_enum 1527 2010-12-29 10:47:43Z saulius 

The following automatic conversions were performed:

'_symmetry_cell_setting' value 'Monoclinic' changed to 'monoclinic'
according to /home/saulius/struct/CIF-dictionaries/cif_core.dic
dictionary named 'cif_core.dic' version 2.4.1 from 2010-06-29.

Automatic conversion script
Id: cif_fix_values 1715 2011-07-08 13:25:40Z adriana 
;
_cod_original_sg_symbol_H-M 'P 21/n'
_cod_database_code 2211768
_cod_database_fobs_code 2211768

loop_
_symmetry_equiv_pos_as_xyz
'x, y, z'
'-x+1/2, y+1/2, -z+1/2'
'-x, -y, -z'
'x-1/2, -y-1/2, z-1/2'

loop_
_atom_site_type_symbol
_atom_site_label
_atom_site_fract_x
_atom_site_fract_y
_atom_site_fract_z
_atom_site_U_iso_or_equiv
_atom_site_adp_type
_atom_site_calc_flag
_atom_site_refinement_flags
_atom_site_occupancy
C C1 0.7500(5) 0.62879(15) 0.69234(19) 0.0860(8) Uani d . 1
H H1A 0.6163 0.6063 0.6649 0.129 Uiso calc R 1
H H1B 0.7250 0.6815 0.6964 0.129 Uiso calc R 1
H H1C 0.7693 0.6079 0.7451 0.129 Uiso calc R 1
C C2 1.0059(3) 0.54331(10) 0.62910(11) 0.0461(4) Uani d . 1
C C3 0.8713(3) 0.48232(11) 0.64917(12) 0.0487(5) Uani d . 1
H H3 0.7381 0.4884 0.6793 0.058 Uiso calc R 1
C C4 0.9370(3) 0.41203(10) 0.62403(11) 0.0455(4) Uani d . 1
H H4 0.8449 0.3711 0.6366 0.055 Uiso calc R 1
C C5 1.1370(3) 0.40155(9) 0.58049(10) 0.0390(4) Uani d . 1
C C6 1.2707(3) 0.46372(10) 0.56198(12) 0.0472(4) Uani d . 1
H H6 1.4067 0.4577 0.5333 0.057 Uiso calc R 1
C C7 1.2057(4) 0.53367(10) 0.58521(12) 0.0509(5) Uani d . 1
H H7 1.2958 0.5747 0.5715 0.061 Uiso calc R 1
C C8 1.2144(3) 0.32807(10) 0.55216(12) 0.0462(4) Uani d . 1
C C9 1.0712(3) 0.26028(9) 0.57311(12) 0.0441(4) Uani d . 1
C C10 1.3913(4) 0.26969(13) 0.70257(15) 0.0685(6) Uani d . 1
H H10A 1.5199 0.2637 0.6674 0.103 Uiso calc R 1
H H10B 1.4376 0.2520 0.7551 0.103 Uiso calc R 1
H H10C 1.3498 0.3214 0.7055 0.103 Uiso calc R 1
C C11 0.8998(3) 0.23800(10) 0.52107(12) 0.0474(5) Uani d . 1
H H11 0.8749 0.2649 0.4739 0.057 Uiso calc R 1
C C12 0.7502(3) 0.17332(10) 0.53508(11) 0.0455(4) Uani d . 1
C C13 0.5686(3) 0.14946(9) 0.47375(11) 0.0423(4) Uani d . 1
C C14 0.4114(4) 0.09433(11) 0.49416(12) 0.0543(5) Uani d . 1
H H14 0.4218 0.0743 0.5456 0.065 Uiso calc R 1
C C15 0.2394(4) 0.06805(12) 0.44040(13) 0.0576(5) Uani d . 1
H H15 0.1362 0.0308 0.4556 0.069 Uiso calc R 1
C C16 0.2218(3) 0.09721(10) 0.36443(11) 0.0468(4) Uani d . 1
C C17 0.3763(4) 0.15284(12) 0.34292(12) 0.0556(5) Uani d . 1
H H17 0.3648 0.1728 0.2915 0.067 Uiso calc R 1
C C18 0.5461(4) 0.17875(11) 0.39672(12) 0.0526(5) Uani d . 1
H H18 0.6476 0.2164 0.3814 0.063 Uiso calc R 1
C C19 -0.1037(4) 0.01833(13) 0.32611(15) 0.0680(6) Uani d . 1
H H19A -0.0189 -0.0258 0.3424 0.102 Uiso calc R 1
H H19B -0.2039 0.0074 0.2800 0.102 Uiso calc R 1
H H19C -0.1981 0.0350 0.3691 0.102 Uiso calc R 1
O O1 0.9563(3) 0.61501(8) 0.64884(10) 0.0666(4) Uani d . 1
O O2 1.3890(3) 0.32057(8) 0.51300(11) 0.0715(5) Uani d . 1
O O3 0.7743(3) 0.13912(8) 0.59850(9) 0.0637(4) Uani d . 1
O O4 0.0600(3) 0.07541(8) 0.30660(9) 0.0618(4) Uani d . 1
S S1 1.14005(10) 0.21697(3) 0.66438(3) 0.05525(18) Uani d . 1

loop_
_atom_site_aniso_label
_atom_site_aniso_U_11
_atom_site_aniso_U_22
_atom_site_aniso_U_33
_atom_site_aniso_U_12
_atom_site_aniso_U_13
_atom_site_aniso_U_23
C1 0.0745(18) 0.0687(16) 0.116(2) 0.0098(13) 0.0141(16) -0.0377(15)
C2 0.0501(11) 0.0403(10) 0.0473(11) 0.0018(8) -0.0055(8) -0.0041(8)
C3 0.0442(11) 0.0534(11) 0.0492(11) 0.0015(8) 0.0092(8) -0.0030(9)
C4 0.0451(10) 0.0400(10) 0.0518(11) -0.0053(8) 0.0058(8) 0.0034(8)
C5 0.0374(9) 0.0371(9) 0.0425(9) -0.0028(7) 0.0011(7) 0.0023(7)
C6 0.0412(10) 0.0463(10) 0.0545(11) -0.0046(8) 0.0091(8) 0.0013(8)
C7 0.0522(12) 0.0397(10) 0.0607(12) -0.0116(8) 0.0025(9) 0.0024(9)
C8 0.0396(10) 0.0442(10) 0.0548(11) -0.0021(8) 0.0025(8) -0.0015(8)
C9 0.0433(10) 0.0347(9) 0.0545(11) 0.0022(7) 0.0053(8) -0.0024(8)
C10 0.0605(14) 0.0716(15) 0.0719(15) -0.0050(11) -0.0150(11) -0.0022(12)
C11 0.0513(11) 0.0381(9) 0.0527(11) -0.0009(8) -0.0009(9) 0.0040(8)
C12 0.0514(11) 0.0370(9) 0.0480(11) 0.0007(8) 0.0010(8) -0.0012(8)
C13 0.0498(11) 0.0321(9) 0.0450(10) 0.0020(7) 0.0025(8) -0.0010(7)
C14 0.0642(13) 0.0527(11) 0.0457(11) -0.0101(10) -0.0021(9) 0.0070(9)
C15 0.0605(13) 0.0551(12) 0.0570(12) -0.0165(10) -0.0014(10) 0.0052(10)
C16 0.0496(11) 0.0421(10) 0.0484(11) 0.0039(8) -0.0016(8) -0.0050(8)
C17 0.0677(14) 0.0538(12) 0.0449(11) -0.0029(10) -0.0040(10) 0.0060(9)
C18 0.0607(13) 0.0434(10) 0.0537(12) -0.0083(9) 0.0025(9) 0.0038(9)
C19 0.0606(14) 0.0633(14) 0.0789(16) -0.0070(11) -0.0142(12) -0.0093(12)
O1 0.0719(10) 0.0434(8) 0.0847(11) 0.0028(7) 0.0047(8) -0.0149(7)
O2 0.0574(10) 0.0554(9) 0.1042(13) -0.0021(7) 0.0338(9) -0.0117(8)
O3 0.0793(11) 0.0557(9) 0.0547(9) -0.0191(7) -0.0136(7) 0.0132(7)
O4 0.0624(10) 0.0647(9) 0.0572(9) -0.0066(7) -0.0128(7) -0.0016(7)
S1 0.0603(3) 0.0497(3) 0.0551(3) -0.0068(2) -0.0064(2) 0.0034(2)

loop_
_atom_type_symbol
_atom_type_description
_atom_type_scat_dispersion_real
_atom_type_scat_dispersion_imag
_atom_type_scat_source
C C 0.0033 0.0016 'International Tables Vol C Tables 4.2.6.8 and 6.1.1.4'
H H 0.0000 0.0000 'International Tables Vol C Tables 4.2.6.8 and 6.1.1.4'
O O 0.0106 0.0060 'International Tables Vol C Tables 4.2.6.8 and 6.1.1.4'
S S 0.1246 0.1234 'International Tables Vol C Tables 4.2.6.8 and 6.1.1.4'

loop_
_geom_angle_atom_site_label_1
_geom_angle_atom_site_label_2
_geom_angle_atom_site_label_3
_geom_angle
_geom_angle_publ_flag
O1 C1 H1A 109.5 ?
O1 C1 H1B 109.5 ?
H1A C1 H1B 109.5 ?
O1 C1 H1C 109.5 ?
H1A C1 H1C 109.5 ?
H1B C1 H1C 109.5 ?
O1 C2 C3 124.66(18) ?
O1 C2 C7 115.32(17) ?
C3 C2 C7 120.02(17) ?
C2 C3 C4 119.35(18) ?
C2 C3 H3 120.3 ?
C4 C3 H3 120.3 ?
C5 C4 C3 121.22(17) ?
C5 C4 H4 119.4 ?
C3 C4 H4 119.4 ?
C4 C5 C6 118.24(16) ?
C4 C5 C8 123.42(16) ?
C6 C5 C8 118.34(16) ?
C7 C6 C5 121.17(18) ?
C7 C6 H6 119.4 ?
C5 C6 H6 119.4 ?
C6 C7 C2 119.99(17) ?
C6 C7 H7 120.0 ?
C2 C7 H7 120.0 ?
O2 C8 C5 122.08(17) ?
O2 C8 C9 119.47(17) ?
C5 C8 C9 118.45(16) ?
C11 C9 C8 118.24(17) yes
C11 C9 S1 124.54(15) yes
C8 C9 S1 117.22(14) yes
S1 C10 H10A 109.5 ?
S1 C10 H10B 109.5 ?
H10A C10 H10B 109.5 ?
S1 C10 H10C 109.5 ?
H10A C10 H10C 109.5 ?
H10B C10 H10C 109.5 ?
C9 C11 C12 122.98(18) yes
C9 C11 H11 118.5 ?
C12 C11 H11 118.5 ?
O3 C12 C11 119.29(17) ?
O3 C12 C13 120.10(17) ?
C11 C12 C13 120.61(16) ?
C14 C13 C18 117.47(18) ?
C14 C13 C12 118.17(17) ?
C18 C13 C12 124.36(17) ?
C15 C14 C13 121.96(19) ?
C15 C14 H14 119.0 ?
C13 C14 H14 119.0 ?
C16 C15 C14 119.61(19) ?
C16 C15 H15 120.2 ?
C14 C15 H15 120.2 ?
O4 C16 C15 124.62(18) ?
O4 C16 C17 116.00(17) ?
C15 C16 C17 119.38(18) ?
C18 C17 C16 120.64(19) ?
C18 C17 H17 119.7 ?
C16 C17 H17 119.7 ?
C17 C18 C13 120.93(18) ?
C17 C18 H18 119.5 ?
C13 C18 H18 119.5 ?
O4 C19 H19A 109.5 ?
O4 C19 H19B 109.5 ?
H19A C19 H19B 109.5 ?
O4 C19 H19C 109.5 ?
H19A C19 H19C 109.5 ?
H19B C19 H19C 109.5 ?
C2 O1 C1 118.02(18) ?
C16 O4 C19 118.02(17) ?
C9 S1 C10 102.84(10) yes

loop_
_geom_bond_atom_site_label_1
_geom_bond_atom_site_label_2
_geom_bond_distance
_geom_bond_publ_flag
C1 O1 1.423(3) ?
C1 H1A 0.96 ?
C1 H1B 0.96 ?
C1 H1C 0.96 ?
C2 O1 1.361(2) ?
C2 C3 1.383(3) ?
C2 C7 1.384(3) ?
C3 C4 1.385(3) ?
C3 H3 0.93 ?
C4 C5 1.384(3) ?
C4 H4 0.93 ?
C5 C6 1.391(2) ?
C5 C8 1.474(2) ?
C6 C7 1.369(3) ?
C6 H6 0.93 ?
C7 H7 0.93 ?
C8 O2 1.215(2) ?
C8 C9 1.512(2) ?
C9 C11 1.339(3) yes
C9 S1 1.742(2) yes
C10 S1 1.806(2) yes
C10 H10A 0.96 ?
C10 H10B 0.96 ?
C10 H10C 0.96 ?
C11 C12 1.463(3) ?
C11 H11 0.93 ?
C12 O3 1.227(2) ?
C12 C13 1.487(3) ?
C13 C14 1.384(3) ?
C13 C18 1.391(3) ?
C14 C15 1.383(3) ?
C14 H14 0.93 ?
C15 C16 1.372(3) ?
C15 H15 0.93 ?
C16 O4 1.364(2) ?
C16 C17 1.385(3) ?
C17 C18 1.373(3) ?
C17 H17 0.93 ?
C18 H18 0.93 ?
C19 O4 1.429(3) ?
C19 H19A 0.96 ?
C19 H19B 0.96 ?
C19 H19C 0.96 ?

loop_
_geom_torsion_atom_site_label_1
_geom_torsion_atom_site_label_2
_geom_torsion_atom_site_label_3
_geom_torsion_atom_site_label_4
_geom_torsion
_geom_torsion_publ_flag
O1 C2 C3 C4 178.53(18) ?
C7 C2 C3 C4 -0.9(3) ?
C2 C3 C4 C5 1.2(3) ?
C3 C4 C5 C6 -0.4(3) ?
C3 C4 C5 C8 -179.87(18) ?
C4 C5 C6 C7 -0.8(3) ?
C8 C5 C6 C7 178.72(18) ?
C5 C6 C7 C2 1.1(3) ?
O1 C2 C7 C6 -179.73(18) ?
C3 C2 C7 C6 -0.3(3) ?
C4 C5 C8 O2 178.89(19) ?
C6 C5 C8 O2 -0.6(3) ?
C4 C5 C8 C9 -1.3(3) ?
C6 C5 C8 C9 179.22(17) ?
O2 C8 C9 C11 -87.8(2) yes
C5 C8 C9 C11 92.4(2) yes
O2 C8 C9 S1 92.7(2) yes
C5 C8 C9 S1 -87.07(19) yes
C8 C9 C11 C12 -179.94(17) yes
S1 C9 C11 C12 -0.5(3) yes
C9 C11 C12 O3 3.0(3) yes
C9 C11 C12 C13 -177.67(18) yes
O3 C12 C13 C14 7.7(3) ?
C11 C12 C13 C14 -171.58(18) ?
O3 C12 C13 C18 -172.07(19) ?
C11 C12 C13 C18 8.6(3) ?
C18 C13 C14 C15 0.8(3) ?
C12 C13 C14 C15 -179.02(19) ?
C13 C14 C15 C16 -0.2(3) ?
C14 C15 C16 O4 179.75(19) ?
C14 C15 C16 C17 -0.3(3) ?
O4 C16 C17 C18 -179.93(19) ?
C15 C16 C17 C18 0.1(3) ?
C16 C17 C18 C13 0.5(3) ?
C14 C13 C18 C17 -1.0(3) ?
C12 C13 C18 C17 178.82(19) ?
C3 C2 O1 C1 -0.9(3) ?
C7 C2 O1 C1 178.5(2) ?
C15 C16 O4 C19 0.1(3) ?
C17 C16 O4 C19 -179.80(19) ?
C11 C9 S1 C10 177.13(18) ?
C8 C9 S1 C10 -3.44(17) ?

loop_
_cod_related_entry_id
_cod_related_entry_database
_cod_related_entry_code
1 ChemSpider 30655134
